data_4102461
loop_
_publ_author_name
'Honghan Fei'
'David L. Rogow'
'Scott R. J. Oliver'

_publ_section_title
;
 Reversible Anion Exchange and Catalytic Properties of Two Cationic
 Metal-Organic Frameworks Based on Cu(I) and Ag(I)
;
_journal_name_full 'Journal of the American Chemical Society'
_journal_page_first 7202
_journal_page_last 7209
_journal_paper_doi 10.1021/ja102134c
_journal_volume 132
_journal_year 2010
_chemical_formula_sum 'C22 H26 Cu2 N4 O9 S2'
_chemical_formula_weight 681.71
_chemical_name_systematic
; 
 ? 
;
_space_group_IT_number 2
_symmetry_cell_setting triclinic
_symmetry_space_group_name_Hall '-P 1'
_symmetry_space_group_name_H-M 'P -1'
_atom_sites_solution_hydrogens geom
_atom_sites_solution_primary direct
_atom_sites_solution_secondary difmap
_audit_creation_method SHELXL-97
_cell_angle_alpha 103.6150(10)
_cell_angle_beta 102.272(2)
_cell_angle_gamma 97.5290(10)
_cell_formula_units_Z 2
_cell_length_a 8.9031(9)
_cell_length_b 10.9120(11)
_cell_length_c 14.4304(15)
_cell_measurement_reflns_used 5408
_cell_measurement_temperature 150(2)
_cell_measurement_theta_max 28.9116
_cell_measurement_theta_min 2.6003
_cell_volume 1307.0(2)
_computing_cell_refinement 'Bruker SAINT v7.56A'
_computing_data_collection 'Bruker APEX2 v2009.7.0'
_computing_data_reduction 'Bruker SAINT v7.56A'
_computing_molecular_graphics 'Bruker SHELXTL v6.14'
_computing_publication_material 'Bruker SHELXTL v6.14'
_computing_structure_refinement 'Bruker SHELXTL v6.14'
_computing_structure_solution 'Bruker SHELXTL v6.14'
_diffrn_ambient_temperature 150(2)
_diffrn_measured_fraction_theta_full 0.996
_diffrn_measured_fraction_theta_max 0.996
_diffrn_measurement_device_type 'Bruker APEXII'
_diffrn_measurement_method 'omega scans'
_diffrn_radiation_monochromator 'Si-<111> channel cut crystal'
_diffrn_radiation_source synchrotron
_diffrn_radiation_type synchrotron
_diffrn_radiation_wavelength 0.77490
_diffrn_reflns_av_R_equivalents 0.0236
_diffrn_reflns_av_sigmaI/netI 0.0280
_diffrn_reflns_limit_h_max 11
_diffrn_reflns_limit_h_min -11
_diffrn_reflns_limit_k_max 13
_diffrn_reflns_limit_k_min -13
_diffrn_reflns_limit_l_max 18
_diffrn_reflns_limit_l_min -18
_diffrn_reflns_number 14355
_diffrn_reflns_theta_full 28.99
_diffrn_reflns_theta_max 28.9906
_diffrn_reflns_theta_min 2.38
_exptl_absorpt_coefficient_mu 1.846
_exptl_absorpt_correction_T_max 0.7458
_exptl_absorpt_correction_T_min 0.6934
_exptl_absorpt_correction_type empirical
_exptl_crystal_colour Yellow
_exptl_crystal_density_diffrn 1.732
_exptl_crystal_density_method 'not measured'
_exptl_crystal_description Block
_exptl_crystal_F_000 696
_exptl_crystal_size_max 0.05
_exptl_crystal_size_mid 0.04
_exptl_crystal_size_min 0.04
_refine_diff_density_max 0.628
_refine_diff_density_min -0.665
_refine_diff_density_rms 0.083
_refine_ls_extinction_method none
_refine_ls_goodness_of_fit_ref 1.037
_refine_ls_hydrogen_treatment constr
_refine_ls_matrix_type full
_refine_ls_number_parameters 352
_refine_ls_number_reflns 5316
_refine_ls_number_restraints 0
_refine_ls_restrained_S_all 1.037
_refine_ls_R_factor_all 0.0500
_refine_ls_R_factor_gt 0.0371
_refine_ls_shift/su_max 0.000
_refine_ls_shift/su_mean 0.000
_refine_ls_structure_factor_coef Fsqd
_refine_ls_weighting_details 'calc w=1/[\s^2^(Fo^2^)+(0.0514P)^2^+1.3488P] where P=(Fo^2^+2Fc^2^)/3'
_refine_ls_weighting_scheme calc
_refine_ls_wR_factor_gt 0.0957
_refine_ls_wR_factor_ref 0.1021
_reflns_number_gt 4301
_reflns_number_total 5316
_reflns_threshold_expression >2sigma(I)
_cod_data_source_file ja102134c_si_002.cif
_cod_data_source_block ucsc007
_cod_database_code 4102461

loop_
_symmetry_equiv_pos_as_xyz
'x, y, z'
'-x, -y, -z'

loop_
_atom_site_label
_atom_site_type_symbol
_atom_site_fract_x
_atom_site_fract_y
_atom_site_fract_z
_atom_site_U_iso_or_equiv
_atom_site_adp_type
_atom_site_occupancy
_atom_site_symmetry_multiplicity
_atom_site_calc_flag
_atom_site_refinement_flags
Cu3 Cu 0.35051(5) 0.25821(3) 0.37287(3) 0.02654(12) Uani 1 1 d .
Cu4 Cu 0.16833(5) 0.17350(3) 0.12325(3) 0.02934(12) Uani 1 1 d .
S5 S -0.03944(9) 0.18900(7) 0.36447(6) 0.02408(17) Uani 1 1 d .
S7 S -0.43886(9) 0.24229(7) 0.15505(5) 0.02397(17) Uani 1 1 d .
O2 O 0.0684(2) 0.2081(2) 0.30348(16) 0.0282(5) Uani 1 1 d .
O3 O -0.5032(3) 0.1630(2) 0.05490(16) 0.0339(5) Uani 1 1 d .
O4 O -0.5496(2) 0.2329(2) 0.21613(15) 0.0278(5) Uani 1 1 d .
O5 O -0.3732(3) 0.3739(2) 0.16117(19) 0.0380(6) Uani 1 1 d .
O6 O 0.0203(3) 0.2690(2) 0.46598(16) 0.0312(5) Uani 1 1 d .
O7 O -0.0930(3) 0.0551(2) 0.35788(18) 0.0377(6) Uani 1 1 d .
N5 N 0.3615(3) 0.0871(2) 0.38046(18) 0.0221(5) Uani 1 1 d .
N6 N 0.3662(3) 0.4397(2) 0.38885(18) 0.0248(5) Uani 1 1 d .
N7 N 0.1584(3) 0.3453(2) 0.11667(19) 0.0255(5) Uani 1 1 d .
N8 N 0.1459(3) -0.0059(2) 0.10949(18) 0.0251(5) Uani 1 1 d .
C1 C -0.2072(4) 0.2477(3) 0.3142(2) 0.0264(6) Uani 1 1 d .
H1A H -0.2850 0.2373 0.3511 0.032 Uiso 1 1 calc R
H1B H -0.1776 0.3386 0.3205 0.032 Uiso 1 1 calc R
C2 C -0.2780(3) 0.1767(3) 0.2062(2) 0.0257(6) Uani 1 1 d .
H2A H -0.3133 0.0866 0.2002 0.031 Uiso 1 1 calc R
H2B H -0.1987 0.1830 0.1698 0.031 Uiso 1 1 calc R
C31 C 0.4748(4) 0.5062(3) 0.3579(2) 0.0276(7) Uani 1 1 d .
H31A H 0.5499 0.4647 0.3349 0.033 Uiso 1 1 calc R
C32 C 0.4791(4) 0.6331(3) 0.3588(2) 0.0270(6) Uani 1 1 d .
H32A H 0.5575 0.6761 0.3381 0.032 Uiso 1 1 calc R
C33 C 0.3660(3) 0.6972(3) 0.3908(2) 0.0203(6) Uani 1 1 d .
C34 C 0.2563(4) 0.6288(3) 0.4254(2) 0.0231(6) Uani 1 1 d .
H34A H 0.1806 0.6681 0.4494 0.028 Uiso 1 1 calc R
C35 C 0.2611(4) 0.5018(3) 0.4238(2) 0.0244(6) Uani 1 1 d .
H35A H 0.1884 0.4579 0.4481 0.029 Uiso 1 1 calc R
C36 C 0.3625(3) 0.8314(3) 0.3870(2) 0.0207(6) Uani 1 1 d .
C37 C 0.2970(3) 0.0380(3) 0.4436(2) 0.0246(6) Uani 1 1 d .
H37C H 0.2521 0.0911 0.4858 0.037 Uiso 1 1 calc R
C38 C 0.4260(3) 0.0074(3) 0.3202(2) 0.0237(6) Uani 1 1 d .
H38C H 0.4699 0.0388 0.2754 0.036 Uiso 1 1 calc R
C39 C 0.4298(3) 0.8818(3) 0.3218(2) 0.0219(6) Uani 1 1 d .
H39C H 0.4771 0.8311 0.2796 0.033 Uiso 1 1 calc R
C40 C 0.2942(3) 0.9130(3) 0.4487(2) 0.0225(6) Uani 1 1 d .
H40C H 0.2470 0.8833 0.4929 0.034 Uiso 1 1 calc R
C41 C 0.2327(4) 0.3991(3) 0.0598(2) 0.0320(7) Uani 1 1 d .
H41A H 0.2888 0.3503 0.0230 0.038 Uiso 1 1 calc R
C42 C 0.0788(4) 0.4170(3) 0.1684(2) 0.0297(7) Uani 1 1 d .
H42A H 0.0260 0.3809 0.2076 0.036 Uiso 1 1 calc R
C43 C 0.2392(4) -0.0741(3) 0.0652(2) 0.0278(7) Uani 1 1 d .
H43A H 0.3062 -0.0335 0.0355 0.033 Uiso 1 1 calc R
C44 C 0.0453(4) -0.0693(3) 0.1479(2) 0.0302(7) Uani 1 1 d .
H44A H -0.0244 -0.0257 0.1756 0.036 Uiso 1 1 calc R
C45 C 0.1474(3) -0.4007(3) 0.1084(2) 0.0207(6) Uani 1 1 d .
C46 C 0.1415(3) -0.2663(3) 0.1055(2) 0.0214(6) Uani 1 1 d .
C47 C 0.2401(4) -0.2020(3) 0.0619(2) 0.0273(7) Uani 1 1 d .
H47A H 0.3066 -0.2451 0.0304 0.033 Uiso 1 1 calc R
C48 C 0.0413(4) -0.1968(3) 0.1478(2) 0.0284(7) Uani 1 1 d .
H48A H -0.0288 -0.2361 0.1763 0.034 Uiso 1 1 calc R
C49 C 0.0703(4) 0.5424(3) 0.1672(2) 0.0287(7) Uani 1 1 d .
H49A H 0.0135 0.5887 0.2052 0.043 Uiso 1 1 calc R
C50 C 0.2297(4) 0.5231(3) 0.0536(2) 0.0292(7) Uani 1 1 d .
H50A H 0.2825 0.5559 0.0130 0.044 Uiso 1 1 calc R
O21 O 0.6966(4) 0.6359(2) 0.1793(2) 0.0570(8) Uani 1 1 d .
O23 O 0.1297(4) 0.2094(2) 0.64446(19) 0.0552(8) Uani 1 1 d .
O25 O 0.6341(4) 0.8612(3) 0.1430(2) 0.0645(9) Uani 1 1 d .
H211 H 0.6729 0.5576 0.1807 0.050 Uiso 1 1 d .
H212 H 0.7623 0.6367 0.1436 0.050 Uiso 1 1 d .
H231 H 0.1251 0.1297 0.6437 0.050 Uiso 1 1 d .
H232 H 0.0876 0.2086 0.5845 0.050 Uiso 1 1 d .
H251 H 0.5562 0.8558 0.1691 0.050 Uiso 1 1 d .
H252 H 0.5943 0.8565 0.0819 0.050 Uiso 1 1 d .

loop_
_atom_site_aniso_label
_atom_site_aniso_U_11
_atom_site_aniso_U_22
_atom_site_aniso_U_33
_atom_site_aniso_U_23
_atom_site_aniso_U_13
_atom_site_aniso_U_12
Cu3 0.0358(2) 0.01123(18) 0.0372(2) 0.01189(15) 0.01116(17) 0.00731(15)
Cu4 0.0378(2) 0.01181(19) 0.0413(2) 0.01246(16) 0.00926(18) 0.00647(15)
S5 0.0254(4) 0.0193(3) 0.0339(4) 0.0139(3) 0.0118(3) 0.0067(3)
S7 0.0267(4) 0.0183(3) 0.0317(4) 0.0131(3) 0.0106(3) 0.0043(3)
O2 0.0274(11) 0.0275(11) 0.0366(12) 0.0130(9) 0.0153(9) 0.0095(9)
O3 0.0362(13) 0.0378(13) 0.0293(11) 0.0127(10) 0.0099(10) 0.0028(10)
O4 0.0306(12) 0.0253(11) 0.0343(12) 0.0139(9) 0.0135(9) 0.0099(9)
O5 0.0410(14) 0.0193(11) 0.0584(15) 0.0219(11) 0.0121(12) 0.0018(10)
O6 0.0333(12) 0.0332(12) 0.0324(12) 0.0156(10) 0.0105(10) 0.0092(10)
O7 0.0441(14) 0.0205(11) 0.0547(15) 0.0220(11) 0.0137(12) 0.0038(10)
N5 0.0240(12) 0.0141(11) 0.0300(13) 0.0082(10) 0.0065(10) 0.0062(9)
N6 0.0326(14) 0.0139(11) 0.0318(13) 0.0104(10) 0.0124(11) 0.0040(10)
N7 0.0291(14) 0.0152(12) 0.0322(13) 0.0102(10) 0.0046(11) 0.0028(10)
N8 0.0307(14) 0.0167(12) 0.0305(13) 0.0095(10) 0.0085(11) 0.0070(10)
C1 0.0278(16) 0.0225(15) 0.0337(16) 0.0113(12) 0.0110(13) 0.0098(12)
C2 0.0270(15) 0.0227(14) 0.0326(16) 0.0121(12) 0.0114(13) 0.0079(12)
C31 0.0324(17) 0.0192(14) 0.0384(17) 0.0111(13) 0.0178(14) 0.0092(12)
C32 0.0300(16) 0.0194(14) 0.0393(17) 0.0130(13) 0.0181(14) 0.0069(12)
C33 0.0262(15) 0.0128(13) 0.0239(14) 0.0066(11) 0.0078(11) 0.0055(11)
C34 0.0305(16) 0.0143(13) 0.0297(15) 0.0094(11) 0.0131(12) 0.0070(11)
C35 0.0308(16) 0.0150(13) 0.0315(15) 0.0112(12) 0.0115(13) 0.0040(12)
C36 0.0253(15) 0.0134(13) 0.0257(14) 0.0081(11) 0.0071(11) 0.0049(11)
C37 0.0266(16) 0.0182(14) 0.0339(16) 0.0096(12) 0.0124(12) 0.0091(12)
C38 0.0279(15) 0.0181(14) 0.0289(15) 0.0109(12) 0.0099(12) 0.0050(11)
C39 0.0288(15) 0.0153(13) 0.0264(14) 0.0091(11) 0.0117(12) 0.0070(11)
C40 0.0271(15) 0.0144(13) 0.0306(15) 0.0091(11) 0.0130(12) 0.0054(11)
C41 0.0393(19) 0.0199(15) 0.0426(18) 0.0109(13) 0.0166(15) 0.0110(13)
C42 0.0361(18) 0.0223(15) 0.0376(17) 0.0175(13) 0.0139(14) 0.0053(13)
C43 0.0374(18) 0.0190(14) 0.0326(16) 0.0123(12) 0.0154(14) 0.0041(13)
C44 0.0330(17) 0.0199(15) 0.0457(19) 0.0117(13) 0.0201(15) 0.0109(13)
C45 0.0224(14) 0.0149(13) 0.0258(14) 0.0088(11) 0.0050(11) 0.0029(11)
C46 0.0283(15) 0.0136(13) 0.0241(14) 0.0083(11) 0.0065(12) 0.0041(11)
C47 0.0375(18) 0.0171(14) 0.0350(16) 0.0105(12) 0.0194(14) 0.0087(12)
C48 0.0344(17) 0.0162(14) 0.0424(18) 0.0133(13) 0.0191(14) 0.0063(12)
C49 0.0389(18) 0.0191(14) 0.0381(17) 0.0150(13) 0.0202(14) 0.0098(13)
C50 0.0376(18) 0.0191(15) 0.0397(18) 0.0129(13) 0.0210(15) 0.0088(13)
O21 0.091(2) 0.0261(13) 0.0617(18) 0.0161(12) 0.0373(17) -0.0001(14)
O23 0.091(2) 0.0237(12) 0.0434(15) 0.0159(11) 0.0017(14) -0.0016(13)
O25 0.084(2) 0.061(2) 0.0487(17) 0.0150(15) 0.0110(16) 0.0232(18)

loop_
_atom_type_symbol
_atom_type_description
_atom_type_scat_dispersion_real
_atom_type_scat_dispersion_imag
_atom_type_scat_source
C C 0.0033 0.0016 'International Tables Vol C Tables 4.2.6.8 and 6.1.1.4'
H H 0.0000 0.0000 'International Tables Vol C Tables 4.2.6.8 and 6.1.1.4'
Cu Cu 0.3201 1.2651 'International Tables Vol C Tables 4.2.6.8 and 6.1.1.4'
N N 0.0061 0.0033 'International Tables Vol C Tables 4.2.6.8 and 6.1.1.4'
O O 0.0106 0.0060 'International Tables Vol C Tables 4.2.6.8 and 6.1.1.4'
S S 0.1246 0.1234 'International Tables Vol C Tables 4.2.6.8 and 6.1.1.4'

loop_
_geom_angle_atom_site_label_1
_geom_angle_atom_site_label_2
_geom_angle_atom_site_label_3
_geom_angle
_geom_angle_site_symmetry_1
_geom_angle_site_symmetry_3
N5 Cu3 N6 169.40(11) . .
N5 Cu3 O2 93.58(9) . .
N6 Cu3 O2 94.31(9) . .
N5 Cu3 O4 94.50(9) . 1_655
N6 Cu3 O4 90.89(9) . 1_655
O2 Cu3 O4 101.24(7) . 1_655
N5 Cu3 Cu4 95.71(7) . .
N6 Cu3 Cu4 94.60(8) . .
O2 Cu3 Cu4 55.19(5) . .
O4 Cu3 Cu4 46.06(5) 1_655 .
N8 Cu4 N7 169.48(11) . .
N8 Cu4 O4 96.83(9) . 1_655
N7 Cu4 O4 92.92(9) . 1_655
N8 Cu4 Cu3 94.21(8) . .
N7 Cu4 Cu3 95.27(8) . .
O4 Cu4 Cu3 47.73(5) 1_655 .
O7 S5 O2 113.66(14) . .
O7 S5 O6 113.02(14) . .
O2 S5 O6 112.33(13) . .
O7 S5 C1 106.62(15) . .
O2 S5 C1 104.78(13) . .
O6 S5 C1 105.54(13) . .
O3 S7 O5 113.36(14) . .
O3 S7 O4 111.92(13) . .
O5 S7 O4 113.22(14) . .
O3 S7 C2 106.28(14) . .
O5 S7 C2 105.53(14) . .
O4 S7 C2 105.75(13) . .
S5 O2 Cu3 121.10(12) . .
S7 O4 Cu4 114.78(12) . 1_455
S7 O4 Cu3 158.54(13) . 1_455
Cu4 O4 Cu3 86.21(6) 1_455 1_455
C37 N5 C38 116.8(2) . .
C37 N5 Cu3 120.79(19) . .
C38 N5 Cu3 122.33(19) . .
C35 N6 C31 117.9(2) . .
C35 N6 Cu3 120.76(19) . .
C31 N6 Cu3 121.1(2) . .
C42 N7 C41 117.2(2) . .
C42 N7 Cu4 121.5(2) . .
C41 N7 Cu4 121.3(2) . .
C43 N8 C44 116.8(2) . .
C43 N8 Cu4 120.3(2) . .
C44 N8 Cu4 122.7(2) . .
C2 C1 S5 111.4(2) . .
C2 C1 H1A 109.3 . .
S5 C1 H1A 109.3 . .
C2 C1 H1B 109.3 . .
S5 C1 H1B 109.3 . .
H1A C1 H1B 108.0 . .
C1 C2 S7 110.9(2) . .
C1 C2 H2A 109.5 . .
S7 C2 H2A 109.5 . .
C1 C2 H2B 109.5 . .
S7 C2 H2B 109.5 . .
H2A C2 H2B 108.0 . .
N6 C31 C32 122.7(3) . .
N6 C31 H31A 118.7 . .
C32 C31 H31A 118.7 . .
C31 C32 C33 120.0(3) . .
C31 C32 H32A 120.0 . .
C33 C32 H32A 120.0 . .
C32 C33 C34 117.0(2) . .
C32 C33 C36 121.0(3) . .
C34 C33 C36 122.0(2) . .
C35 C34 C33 119.6(3) . .
C35 C34 H34A 120.2 . .
C33 C34 H34A 120.2 . .
N6 C35 C34 122.7(3) . .
N6 C35 H35A 118.6 . .
C34 C35 H35A 118.6 . .
C39 C36 C40 117.2(2) . .
C39 C36 C33 120.8(2) . .
C40 C36 C33 122.0(2) . .
N5 C37 C40 123.4(3) . 1_545
N5 C37 H37C 118.3 . .
C40 C37 H37C 118.3 1_545 .
N5 C38 C39 123.3(3) . 1_545
N5 C38 H38C 118.3 . .
C39 C38 H38C 118.3 1_545 .
C38 C39 C36 119.6(3) 1_565 .
C38 C39 H39C 120.2 1_565 .
C36 C39 H39C 120.2 . .
C37 C40 C36 119.7(3) 1_565 .
C37 C40 H40C 120.2 1_565 .
C36 C40 H40C 120.2 . .
N7 C41 C50 123.2(3) . .
N7 C41 H41A 118.4 . .
C50 C41 H41A 118.4 . .
N7 C42 C49 123.6(3) . .
N7 C42 H42A 118.2 . .
C49 C42 H42A 118.2 . .
N8 C43 C47 123.1(3) . .
N8 C43 H43A 118.4 . .
C47 C43 H43A 118.4 . .
N8 C44 C48 122.8(3) . .
N8 C44 H44A 118.6 . .
C48 C44 H44A 118.6 . .
C50 C45 C49 116.5(3) 1_545 1_545
C50 C45 C46 122.3(3) 1_545 .
C49 C45 C46 121.2(3) 1_545 .
C48 C46 C47 116.5(3) . .
C48 C46 C45 122.4(3) . .
C47 C46 C45 121.2(3) . .
C43 C47 C46 120.2(3) . .
C43 C47 H47A 119.9 . .
C46 C47 H47A 119.9 . .
C44 C48 C46 120.4(3) . .
C44 C48 H48A 119.8 . .
C46 C48 H48A 119.8 . .
C42 C49 C45 119.7(3) . 1_565
C42 C49 H49A 120.2 . .
C45 C49 H49A 120.2 1_565 .
C41 C50 C45 119.9(3) . 1_565
C41 C50 H50A 120.0 . .
C45 C50 H50A 120.0 1_565 .
H211 O21 H212 106.1(3) . .
H231 O23 H232 105.3(3) . .
H251 O25 H252 105.7(4) . .

loop_
_geom_bond_atom_site_label_1
_geom_bond_atom_site_label_2
_geom_bond_distance
_geom_bond_site_symmetry_2
Cu3 N5 1.910(2) .
Cu3 N6 1.922(2) .
Cu3 O2 2.434(2) .
Cu3 O4 2.571(2) 1_655
Cu3 Cu4 3.4665(6) .
Cu4 N8 1.900(2) .
Cu4 N7 1.912(2) .
Cu4 O4 2.501(2) 1_655
S5 O7 1.451(2) .
S5 O2 1.461(2) .
S5 O6 1.461(2) .
S5 C1 1.782(3) .
S7 O3 1.447(2) .
S7 O5 1.453(2) .
S7 O4 1.464(2) .
S7 C2 1.782(3) .
O4 Cu4 2.501(2) 1_455
O4 Cu3 2.571(2) 1_455
N5 C37 1.348(4) .
N5 C38 1.352(4) .
N6 C35 1.339(4) .
N6 C31 1.347(4) .
N7 C42 1.329(4) .
N7 C41 1.345(4) .
N8 C43 1.348(4) .
N8 C44 1.348(4) .
C1 C2 1.520(4) .
C1 H1A 0.9700 .
C1 H1B 0.9700 .
C2 H2A 0.9700 .
C2 H2B 0.9700 .
C31 C32 1.377(4) .
C31 H31A 0.9300 .
C32 C33 1.396(4) .
C32 H32A 0.9300 .
C33 C34 1.397(4) .
C33 C36 1.482(4) .
C34 C35 1.387(4) .
C34 H34A 0.9300 .
C35 H35A 0.9300 .
C36 C39 1.394(4) .
C36 C40 1.399(4) .
C37 C40 1.380(4) 1_545
C37 H37C 0.9300 .
C38 C39 1.381(4) 1_545
C38 H38C 0.9300 .
C39 C38 1.381(4) 1_565
C39 H39C 0.9300 .
C40 C37 1.380(4) 1_565
C40 H40C 0.9300 .
C41 C50 1.381(4) .
C41 H41A 0.9300 .
C42 C49 1.385(4) .
C42 H42A 0.9300 .
C43 C47 1.386(4) .
C43 H43A 0.9300 .
C44 C48 1.386(4) .
C44 H44A 0.9300 .
C45 C50 1.396(4) 1_545
C45 C49 1.399(4) 1_545
C45 C46 1.485(4) .
C46 C48 1.391(4) .
C46 C47 1.392(4) .
C47 H47A 0.9300 .
C48 H48A 0.9300 .
C49 C45 1.399(4) 1_565
C49 H49A 0.9300 .
C50 C45 1.396(4) 1_565
C50 H50A 0.9300 .
O21 H211 0.859(2) .
O21 H212 0.858(3) .
O23 H231 0.862(2) .
O23 H232 0.865(3) .
O25 H251 0.859(3) .
O25 H252 0.864(3) .

loop_
_geom_torsion_atom_site_label_1
_geom_torsion_atom_site_label_2
_geom_torsion_atom_site_label_3
_geom_torsion_atom_site_label_4
_geom_torsion
_geom_torsion_site_symmetry_1
_geom_torsion_site_symmetry_4
N5 Cu3 Cu4 N8 4.65(10) . .
N6 Cu3 Cu4 N8 -177.80(11) . .
O2 Cu3 Cu4 N8 -85.74(10) . .
O4 Cu3 Cu4 N8 95.40(10) 1_655 .
N5 Cu3 Cu4 N7 -179.91(11) . .
N6 Cu3 Cu4 N7 -2.36(11) . .
O2 Cu3 Cu4 N7 89.70(10) . .
O4 Cu3 Cu4 N7 -89.17(10) 1_655 .
N5 Cu3 Cu4 O4 -90.74(10) . 1_655
N6 Cu3 Cu4 O4 86.80(10) . 1_655
O2 Cu3 Cu4 O4 178.87(9) . 1_655
O7 S5 O2 Cu3 -96.95(16) . .
O6 S5 O2 Cu3 32.96(17) . .
C1 S5 O2 Cu3 147.04(14) . .
N5 Cu3 O2 S5 74.27(15) . .
N6 Cu3 O2 S5 -98.65(15) . .
O4 Cu3 O2 S5 169.57(13) 1_655 .
Cu4 Cu3 O2 S5 168.74(16) . .
O3 S7 O4 Cu4 -25.99(16) . 1_455
O5 S7 O4 Cu4 103.64(15) . 1_455
C2 S7 O4 Cu4 -141.30(13) . 1_455
O3 S7 O4 Cu3 166.7(3) . 1_455
O5 S7 O4 Cu3 -63.6(4) . 1_455
C2 S7 O4 Cu3 51.4(4) . 1_455
N6 Cu3 N5 C37 70.3(6) . .
O2 Cu3 N5 C37 -67.7(2) . .
O4 Cu3 N5 C37 -169.3(2) 1_655 .
Cu4 Cu3 N5 C37 -123.1(2) . .
N6 Cu3 N5 C38 -113.2(6) . .
O2 Cu3 N5 C38 108.7(2) . .
O4 Cu3 N5 C38 7.1(2) 1_655 .
Cu4 Cu3 N5 C38 53.4(2) . .
N5 Cu3 N6 C35 -95.2(6) . .
O2 Cu3 N6 C35 42.8(2) . .
O4 Cu3 N6 C35 144.1(2) 1_655 .
Cu4 Cu3 N6 C35 98.2(2) . .
N5 Cu3 N6 C31 90.3(6) . .
O2 Cu3 N6 C31 -131.7(2) . .
O4 Cu3 N6 C31 -30.4(2) 1_655 .
Cu4 Cu3 N6 C31 -76.3(2) . .
N8 Cu4 N7 C42 92.7(6) . .
O4 Cu4 N7 C42 -109.4(2) 1_655 .
Cu3 Cu4 N7 C42 -61.6(2) . .
N8 Cu4 N7 C41 -87.7(6) . .
O4 Cu4 N7 C41 70.2(3) 1_655 .
Cu3 Cu4 N7 C41 118.0(2) . .
N7 Cu4 N8 C43 100.5(6) . .
O4 Cu4 N8 C43 -57.3(2) 1_655 .
Cu3 Cu4 N8 C43 -105.2(2) . .
N7 Cu4 N8 C44 -83.7(7) . .
O4 Cu4 N8 C44 118.4(3) 1_655 .
Cu3 Cu4 N8 C44 70.5(3) . .
O7 S5 C1 C2 -62.2(2) . .
O2 S5 C1 C2 58.6(2) . .
O6 S5 C1 C2 177.4(2) . .
S5 C1 C2 S7 -176.73(15) . .
O3 S7 C2 C1 -176.4(2) . .
O5 S7 C2 C1 63.0(2) . .
O4 S7 C2 C1 -57.3(2) . .
C35 N6 C31 C32 -1.5(5) . .
Cu3 N6 C31 C32 173.1(2) . .
N6 C31 C32 C33 -1.4(5) . .
C31 C32 C33 C34 3.1(4) . .
C31 C32 C33 C36 -176.4(3) . .
C32 C33 C34 C35 -1.9(4) . .
C36 C33 C34 C35 177.5(3) . .
C31 N6 C35 C34 2.7(5) . .
Cu3 N6 C35 C34 -172.0(2) . .
C33 C34 C35 N6 -1.0(5) . .
C32 C33 C36 C39 23.3(4) . .
C34 C33 C36 C39 -156.1(3) . .
C32 C33 C36 C40 -155.9(3) . .
C34 C33 C36 C40 24.7(4) . .
C38 N5 C37 C40 -0.1(4) . 1_545
Cu3 N5 C37 C40 176.5(2) . 1_545
C37 N5 C38 C39 -0.9(4) . 1_545
Cu3 N5 C38 C39 -177.4(2) . 1_545
C40 C36 C39 C38 -0.3(4) . 1_565
C33 C36 C39 C38 -179.6(3) . 1_565
C39 C36 C40 C37 -0.6(4) . 1_565
C33 C36 C40 C37 178.7(3) . 1_565
C42 N7 C41 C50 0.2(5) . .
Cu4 N7 C41 C50 -179.4(3) . .
C41 N7 C42 C49 -0.6(5) . .
Cu4 N7 C42 C49 179.0(3) . .
C44 N8 C43 C47 -2.9(5) . .
Cu4 N8 C43 C47 173.1(2) . .
C43 N8 C44 C48 3.5(5) . .
Cu4 N8 C44 C48 -172.4(3) . .
C50 C45 C46 C48 170.1(3) 1_545 .
C49 C45 C46 C48 -10.1(4) 1_545 .
C50 C45 C46 C47 -11.6(4) 1_545 .
C49 C45 C46 C47 168.2(3) 1_545 .
N8 C43 C47 C46 0.0(5) . .
C48 C46 C47 C43 2.4(5) . .
C45 C46 C47 C43 -176.1(3) . .
N8 C44 C48 C46 -1.2(5) . .
C47 C46 C48 C44 -1.8(5) . .
C45 C46 C48 C44 176.6(3) . .
N7 C42 C49 C45 0.5(5) . 1_565
N7 C41 C50 C45 0.4(5) . 1_565
